data_4306106
loop_
_publ_author_name
'William J. Evans'
'Elizabeth Montalvo'
'Dustin J. Dixon'
'Joseph W. Ziller'
'Antonio G. DiPasquale'
'Arnold L. Rheingold'

_publ_section_title
;
Lanthanide Metallocene Complexes of the
1,3,4,6,7,8-Hexahydro-2H-pyrimido[1,2-a]pyrimidinato Ligand, (hpp)1-
;
_journal_name_full 'Inorganic Chemistry'
_journal_page_first 11376
_journal_page_last 11381
_journal_paper_doi 10.1021/ic801029v
_journal_volume 47
_journal_year 2008
_chemical_formula_sum 'C32 H45 N4 Sm'
_chemical_formula_weight 636.07
_chemical_name_systematic
; 
 ? 
;
_space_group_IT_number 14
_symmetry_cell_setting monoclinic
_symmetry_space_group_name_Hall '-P 2ybc'
_symmetry_space_group_name_H-M 'P 1 21/c 1'
_atom_sites_solution_hydrogens geom
_atom_sites_solution_primary direct
_atom_sites_solution_secondary difmap
_audit_creation_method SHELXL-97
_cell_angle_alpha 90.00
_cell_angle_beta 109.752(9)
_cell_angle_gamma 90.00
_cell_formula_units_Z 4
_cell_length_a 20.221(10)
_cell_length_b 10.110(5)
_cell_length_c 16.301(8)
_cell_measurement_reflns_used 7835
_cell_measurement_temperature 208(2)
_cell_measurement_theta_max 28.23
_cell_measurement_theta_min 2.45
_cell_volume 3136(3)
_computing_cell_refinement 'Bruker SMART'
_computing_data_collection 'Bruker SMART'
_computing_data_reduction 'Bruker SAINT'
_computing_molecular_graphics 'Bruker SHELXTL'
_computing_publication_material 'Bruker SHELXTL'
_computing_structure_refinement 'SHELXL-97 (Sheldrick, 1997)'
_computing_structure_solution 'SHELXS-97 (Sheldrick, 1990)'
_diffrn_ambient_temperature 208(2)
_diffrn_measured_fraction_theta_full 0.999
_diffrn_measured_fraction_theta_max 0.999
_diffrn_measurement_device_type 'CCD area detector'
_diffrn_measurement_method 'phi and omega scans'
_diffrn_radiation_monochromator graphite
_diffrn_radiation_source 'fine-focus sealed tube'
_diffrn_radiation_type MoK\a
_diffrn_radiation_wavelength 0.71073
_diffrn_reflns_av_R_equivalents 0.0363
_diffrn_reflns_av_sigmaI/netI 0.0421
_diffrn_reflns_limit_h_max 23
_diffrn_reflns_limit_h_min -24
_diffrn_reflns_limit_k_max 12
_diffrn_reflns_limit_k_min -12
_diffrn_reflns_limit_l_max 19
_diffrn_reflns_limit_l_min -20
_diffrn_reflns_number 19026
_diffrn_reflns_theta_full 25.00
_diffrn_reflns_theta_max 26.00
_diffrn_reflns_theta_min 1.07
_exptl_absorpt_coefficient_mu 1.897
_exptl_absorpt_correction_T_max 0.8630
_exptl_absorpt_correction_T_min 0.5999
_exptl_absorpt_correction_type multi-scan
_exptl_absorpt_process_details sadabs
_exptl_crystal_colour 'pale yellow'
_exptl_crystal_density_diffrn 1.347
_exptl_crystal_density_method 'not measured'
_exptl_crystal_description plate
_exptl_crystal_F_000 1308
_exptl_crystal_size_max 0.30
_exptl_crystal_size_mid 0.30
_exptl_crystal_size_min 0.08
_refine_diff_density_max 0.825
_refine_diff_density_min -0.456
_refine_diff_density_rms 0.086
_refine_ls_extinction_method none
_refine_ls_goodness_of_fit_ref 1.024
_refine_ls_hydrogen_treatment constr
_refine_ls_matrix_type full
_refine_ls_number_parameters 344
_refine_ls_number_reflns 6154
_refine_ls_number_restraints 0
_refine_ls_restrained_S_all 1.024
_refine_ls_R_factor_all 0.0606
_refine_ls_R_factor_gt 0.0359
_refine_ls_shift/su_max 0.011
_refine_ls_shift/su_mean 0.000
_refine_ls_structure_factor_coef Fsqd
_refine_ls_weighting_details 'calc w=1/[\s^2^(Fo^2^)+(0.0330P)^2^+5.5000P] where P=(Fo^2^+2Fc^2^)/3'
_refine_ls_weighting_scheme calc
_refine_ls_wR_factor_gt 0.0803
_refine_ls_wR_factor_ref 0.0896
_reflns_number_gt 4099
_reflns_number_total 6154
_reflns_threshold_expression >2sigma(I)
_cod_data_source_file ic801029v_si_001_1.cif
_cod_data_source_block uci01a
_cod_depositor_comments
;
The following automatic conversions were performed:
'_symmetry_cell_setting' value 'Monoclinic' changed to 'monoclinic'
according to '/home/saulius/struct/CIF-dictionaries/cif_core.dic'
dictionary named 'cif_core.dic' version 2.4.1 from 2010-06-29.

Automatic conversion script
Id: cif_fix_enum 1527 2010-12-29 10:47:43Z saulius 
;
_cod_database_code 4306106

loop_
_symmetry_equiv_pos_as_xyz
'x, y, z'
'-x, y+1/2, -z+1/2'
'-x, -y, -z'
'x, -y-1/2, z-1/2'

loop_
_atom_site_label
_atom_site_type_symbol
_atom_site_fract_x
_atom_site_fract_y
_atom_site_fract_z
_atom_site_U_iso_or_equiv
_atom_site_adp_type
_atom_site_occupancy
_atom_site_symmetry_multiplicity
_atom_site_calc_flag
_atom_site_refinement_flags
_atom_site_disorder_assembly
_atom_site_disorder_group
Sm1 Sm 0.219490(10) 0.50045(2) 0.226653(12) 0.02413(8) Uani 1 1 d . . .
N1 N 0.3015(2) 0.3422(4) 0.2067(3) 0.0407(10) Uani 1 1 d . . .
N2 N 0.3448(2) 0.4997(5) 0.3067(3) 0.0469(10) Uani 1 1 d . . .
N3 N 0.4234(3) 0.3334(6) 0.2939(3) 0.0672(16) Uani 1 1 d . . .
N4 N 0.1459(2) 0.3432(4) 0.1042(3) 0.0412(10) Uani 1 1 d . . .
C1 C 0.3083(4) 0.2206(7) 0.1627(4) 0.087(3) Uani 1 1 d . . .
H1A H 0.2719 0.1601 0.1655 0.105 Uiso 1 1 calc R . .
H1B H 0.2992 0.2409 0.1017 0.105 Uiso 1 1 calc R . .
C2 C 0.3738(4) 0.1539(8) 0.1950(10) 0.159(6) Uani 1 1 d . . .
H2A H 0.3643 0.0672 0.2139 0.190 Uiso 1 1 calc R . .
H2B H 0.3893 0.1395 0.1455 0.190 Uiso 1 1 calc R . .
C3 C 0.4314(5) 0.2046(10) 0.2619(5) 0.128(4) Uani 1 1 d . . .
H3A H 0.4712 0.2072 0.2414 0.153 Uiso 1 1 calc R . .
H3B H 0.4430 0.1432 0.3104 0.153 Uiso 1 1 calc R . .
C4 C 0.4822(3) 0.3909(11) 0.3637(5) 0.108(4) Uani 1 1 d . . .
H4A H 0.5252 0.3774 0.3510 0.129 Uiso 1 1 calc R . .
H4B H 0.4870 0.3463 0.4181 0.129 Uiso 1 1 calc R . .
C5 C 0.4716(3) 0.5354(9) 0.3735(5) 0.097(3) Uani 1 1 d . . .
H5A H 0.5074 0.5687 0.4255 0.116 Uiso 1 1 calc R . .
H5B H 0.4754 0.5830 0.3235 0.116 Uiso 1 1 calc R . .
C6 C 0.4011(3) 0.5556(6) 0.3799(4) 0.0613(17) Uani 1 1 d . . .
H6A H 0.3999 0.5155 0.4335 0.074 Uiso 1 1 calc R . .
H6B H 0.3929 0.6497 0.3831 0.074 Uiso 1 1 calc R . .
c21 C 0.3574(3) 0.3908(6) 0.2693(3) 0.0432(13) Uani 1 1 d . . .
C8 C 0.1012(3) 0.1535(7) -0.0105(4) 0.072(2) Uani 1 1 d . . .
C9 C 0.1259(3) 0.2627(5) 0.0531(3) 0.0414(12) Uani 1 1 d . . .
C11 C 0.2164(3) 0.6291(4) 0.0764(3) 0.0325(11) Uani 1 1 d . . .
C12 C 0.2678(2) 0.6962(4) 0.1444(3) 0.0323(11) Uani 1 1 d . . .
C13 C 0.2336(2) 0.7660(4) 0.1939(3) 0.0321(10) Uani 1 1 d . . .
C14 C 0.1604(2) 0.7418(4) 0.1552(3) 0.0317(10) Uani 1 1 d . . .
C15 C 0.1499(2) 0.6575(5) 0.0824(3) 0.0324(11) Uani 1 1 d . . .
C16 C 0.2306(3) 0.5477(5) 0.0071(3) 0.0502(14) Uani 1 1 d . . .
H16A H 0.2477 0.6039 -0.0287 0.075 Uiso 1 1 calc R . .
H16B H 0.1879 0.5056 -0.0282 0.075 Uiso 1 1 calc R . .
H16C H 0.2652 0.4815 0.0340 0.075 Uiso 1 1 calc R . .
C17 C 0.3453(3) 0.7024(6) 0.1567(4) 0.0525(15) Uani 1 1 d . . .
H17A H 0.3527 0.7635 0.1155 0.079 Uiso 1 1 calc R . .
H17B H 0.3614 0.6162 0.1475 0.079 Uiso 1 1 calc R . .
H17C H 0.3709 0.7315 0.2148 0.079 Uiso 1 1 calc R . .
C18 C 0.2685(3) 0.8522(5) 0.2720(3) 0.0535(15) Uani 1 1 d . . .
H18A H 0.2700 0.9418 0.2533 0.080 Uiso 1 1 calc R . .
H18B H 0.3155 0.8212 0.3012 0.080 Uiso 1 1 calc R . .
H18C H 0.2423 0.8484 0.3113 0.080 Uiso 1 1 calc R . .
C19 C 0.1026(3) 0.8149(5) 0.1756(4) 0.0516(14) Uani 1 1 d . . .
H19A H 0.0848 0.8844 0.1339 0.077 Uiso 1 1 calc R . .
H19B H 0.1210 0.8521 0.2331 0.077 Uiso 1 1 calc R . .
H19C H 0.0653 0.7545 0.1730 0.077 Uiso 1 1 calc R . .
C20 C 0.0786(3) 0.6200(5) 0.0201(3) 0.0474(14) Uani 1 1 d . . .
H20A H 0.0549 0.6978 -0.0092 0.071 Uiso 1 1 calc R . .
H20B H 0.0515 0.5801 0.0518 0.071 Uiso 1 1 calc R . .
H20C H 0.0839 0.5583 -0.0220 0.071 Uiso 1 1 calc R . .
c7 C 0.1125(2) 0.4265(5) 0.2876(3) 0.0319(10) Uani 1 1 d . . .
C22 C 0.1581(3) 0.3160(4) 0.3039(3) 0.0329(11) Uani 1 1 d . . .
C23 C 0.2219(2) 0.3505(4) 0.3694(3) 0.0313(10) Uani 1 1 d . . .
C24 C 0.2150(3) 0.4822(4) 0.3950(3) 0.0340(11) Uani 1 1 d . . .
C25 C 0.1483(3) 0.5302(4) 0.3448(3) 0.0319(11) Uani 1 1 d . . .
C26 C 0.0377(3) 0.4328(6) 0.2265(4) 0.0542(15) Uani 1 1 d . . .
H26A H 0.0071 0.4523 0.2590 0.081 Uiso 1 1 calc R . .
H26B H 0.0248 0.3491 0.1976 0.081 Uiso 1 1 calc R . .
H26C H 0.0334 0.5008 0.1839 0.081 Uiso 1 1 calc R . .
C27 C 0.1397(3) 0.1786(5) 0.2660(4) 0.0552(16) Uani 1 1 d . . .
H27A H 0.1342 0.1204 0.3098 0.083 Uiso 1 1 calc R . .
H27B H 0.1766 0.1463 0.2468 0.083 Uiso 1 1 calc R . .
H27C H 0.0965 0.1820 0.2175 0.083 Uiso 1 1 calc R . .
C28 C 0.2844(3) 0.2603(6) 0.4090(3) 0.0515(15) Uani 1 1 d . . .
H28A H 0.2803 0.2179 0.4598 0.077 Uiso 1 1 calc R . .
H28B H 0.3269 0.3114 0.4252 0.077 Uiso 1 1 calc R . .
H28C H 0.2857 0.1944 0.3672 0.077 Uiso 1 1 calc R . .
C29 C 0.2672(3) 0.5573(6) 0.4692(3) 0.0559(15) Uani 1 1 d . . .
H29A H 0.2457 0.5812 0.5113 0.084 Uiso 1 1 calc R . .
H29B H 0.2818 0.6359 0.4470 0.084 Uiso 1 1 calc R . .
H29C H 0.3075 0.5025 0.4965 0.084 Uiso 1 1 calc R . .
C30 C 0.1159(3) 0.6556(5) 0.3636(4) 0.0603(17) Uani 1 1 d . . .
H30A H 0.1065 0.6460 0.4172 0.090 Uiso 1 1 calc R . .
H30B H 0.0728 0.6728 0.3170 0.090 Uiso 1 1 calc R . .
H30C H 0.1478 0.7279 0.3686 0.090 Uiso 1 1 calc R . .
C31 C 0.4329(4) -0.0425(9) 0.4707(6) 0.103(3) Uani 1 1 d . . .
H31A H 0.3868 -0.0730 0.4504 0.124 Uiso 1 1 calc R . .
C32 C 0.4531(4) 0.0389(7) 0.5387(6) 0.087(2) Uani 1 1 d . . .
H32A H 0.4212 0.0664 0.5651 0.104 Uiso 1 1 calc R . .
C33 C 0.5217(5) 0.0819(8) 0.5697(6) 0.098(3) Uani 1 1 d . . .
H33A H 0.5369 0.1376 0.6179 0.117 Uiso 1 1 calc R . .

loop_
_atom_site_aniso_label
_atom_site_aniso_U_11
_atom_site_aniso_U_22
_atom_site_aniso_U_33
_atom_site_aniso_U_23
_atom_site_aniso_U_13
_atom_site_aniso_U_12
Sm1 0.02453(12) 0.02311(11) 0.02486(11) 0.00189(11) 0.00847(8) -0.00071(11)
N1 0.043(3) 0.043(3) 0.040(2) 0.007(2) 0.019(2) 0.016(2)
N2 0.032(2) 0.048(2) 0.057(3) 0.011(3) 0.0099(19) 0.000(2)
N3 0.044(3) 0.104(4) 0.060(3) 0.026(3) 0.026(3) 0.039(3)
N4 0.052(3) 0.044(3) 0.031(2) -0.004(2) 0.018(2) -0.008(2)
C1 0.119(6) 0.087(5) 0.058(4) 0.001(4) 0.032(4) 0.071(5)
C2 0.060(5) 0.068(6) 0.357(18) -0.033(8) 0.082(9) 0.016(5)
C3 0.129(8) 0.183(10) 0.067(5) 0.010(6) 0.028(5) 0.121(8)
C4 0.036(4) 0.214(11) 0.065(5) 0.007(6) 0.006(3) 0.060(6)
C5 0.031(4) 0.175(10) 0.076(5) 0.038(5) 0.007(3) -0.016(5)
C6 0.033(3) 0.056(3) 0.078(4) 0.017(3) -0.004(3) -0.006(3)
c21 0.028(3) 0.060(4) 0.047(3) 0.026(3) 0.021(2) 0.020(3)
C8 0.064(4) 0.090(5) 0.069(4) -0.061(4) 0.030(3) -0.030(4)
C9 0.039(3) 0.055(3) 0.035(3) -0.014(3) 0.019(2) -0.009(3)
C11 0.043(3) 0.030(2) 0.027(2) 0.0103(19) 0.014(2) 0.006(2)
C12 0.027(2) 0.029(2) 0.041(3) 0.018(2) 0.012(2) -0.001(2)
C13 0.036(3) 0.025(2) 0.031(2) 0.0050(19) 0.007(2) -0.004(2)
C14 0.032(3) 0.027(2) 0.039(3) 0.009(2) 0.014(2) 0.006(2)
C15 0.034(3) 0.033(3) 0.029(2) 0.010(2) 0.009(2) -0.003(2)
C16 0.071(4) 0.050(3) 0.037(3) 0.007(2) 0.028(3) 0.010(3)
C17 0.032(3) 0.064(4) 0.064(4) 0.025(3) 0.020(3) -0.002(3)
C18 0.063(4) 0.037(3) 0.054(3) -0.008(3) 0.011(3) -0.013(3)
C19 0.055(4) 0.042(3) 0.065(4) 0.015(3) 0.029(3) 0.014(3)
C20 0.040(3) 0.047(3) 0.043(3) 0.015(3) -0.002(2) -0.008(2)
c7 0.031(3) 0.040(3) 0.030(2) 0.002(2) 0.017(2) -0.005(2)
C22 0.049(3) 0.024(2) 0.033(2) 0.000(2) 0.023(2) -0.010(2)
C23 0.040(3) 0.030(2) 0.028(2) 0.0121(19) 0.017(2) 0.004(2)
C24 0.046(3) 0.029(3) 0.029(2) -0.001(2) 0.015(2) -0.005(2)
C25 0.045(3) 0.026(3) 0.029(2) 0.0014(17) 0.019(2) 0.0033(19)
C26 0.030(3) 0.078(4) 0.056(4) 0.007(3) 0.016(3) -0.012(3)
C27 0.088(5) 0.029(3) 0.060(4) -0.006(3) 0.038(3) -0.016(3)
C28 0.058(4) 0.055(3) 0.047(3) 0.025(3) 0.026(3) 0.017(3)
C29 0.069(4) 0.063(4) 0.030(3) -0.009(3) 0.009(3) -0.017(3)
C30 0.089(5) 0.048(3) 0.061(4) 0.003(3) 0.048(4) 0.026(3)
C31 0.062(5) 0.128(8) 0.106(7) -0.036(6) 0.011(5) -0.035(5)
C32 0.077(6) 0.075(5) 0.110(7) -0.001(5) 0.035(5) 0.007(4)
C33 0.106(7) 0.083(6) 0.102(7) -0.036(5) 0.032(6) -0.034(5)

loop_
_atom_type_symbol
_atom_type_description
_atom_type_scat_dispersion_real
_atom_type_scat_dispersion_imag
_atom_type_scat_source
C C 0.0033 0.0016 'International Tables Vol C Tables 4.2.6.8 and 6.1.1.4'
H H 0.0000 0.0000 'International Tables Vol C Tables 4.2.6.8 and 6.1.1.4'
N N 0.0061 0.0033 'International Tables Vol C Tables 4.2.6.8 and 6.1.1.4'
Sm Sm -0.1638 3.4418 'International Tables Vol C Tables 4.2.6.8 and 6.1.1.4'

loop_
_geom_angle_atom_site_label_1
_geom_angle_atom_site_label_2
_geom_angle_atom_site_label_3
_geom_angle
_geom_angle_site_symmetry_1
_geom_angle_site_symmetry_3
_geom_angle_publ_flag
N1 Sm1 N2 55.09(15) . . ?
N1 Sm1 N4 74.38(15) . . ?
N2 Sm1 N4 129.46(15) . . ?
N1 Sm1 C12 92.18(14) . . ?
N2 Sm1 C12 77.64(14) . . ?
N4 Sm1 C12 105.80(14) . . ?
N1 Sm1 C11 90.18(14) . . ?
N2 Sm1 C11 100.66(14) . . ?
N4 Sm1 C11 76.75(14) . . ?
C12 Sm1 C11 29.68(13) . . ?
N1 Sm1 C23 86.11(13) . . ?
N2 Sm1 C23 80.07(14) . . ?
N4 Sm1 C23 98.85(14) . . ?
C12 Sm1 C23 153.87(14) . . ?
C11 Sm1 C23 174.90(13) . . ?
N1 Sm1 C22 92.81(14) . . ?
N2 Sm1 C22 107.50(15) . . ?
N4 Sm1 C22 73.00(13) . . ?
C12 Sm1 C22 174.32(14) . . ?
C11 Sm1 C22 147.53(14) . . ?
C23 Sm1 C22 29.59(13) . . ?
N1 Sm1 c7 121.78(14) . . ?
N2 Sm1 c7 127.32(14) . . ?
N4 Sm1 c7 78.21(13) . . ?
C12 Sm1 c7 144.93(14) . . ?
C11 Sm1 c7 131.34(14) . . ?
C23 Sm1 c7 48.99(14) . . ?
C22 Sm1 c7 29.61(14) . . ?
N1 Sm1 C13 119.88(14) . . ?
N2 Sm1 C13 87.13(14) . . ?
N4 Sm1 C13 121.05(13) . . ?
C12 Sm1 C13 29.73(13) . . ?
C11 Sm1 C13 49.02(13) . . ?
C23 Sm1 C13 136.05(13) . . ?
C22 Sm1 C13 146.28(14) . . ?
c7 Sm1 C13 118.31(14) . . ?
N1 Sm1 C24 110.08(14) . . ?
N2 Sm1 C24 81.14(15) . . ?
N4 Sm1 C24 121.13(13) . . ?
C12 Sm1 C24 131.64(14) . . ?
C11 Sm1 C24 155.44(13) . . ?
C23 Sm1 C24 29.60(13) . . ?
C22 Sm1 C24 48.51(13) . . ?
c7 Sm1 C24 48.60(14) . . ?
C13 Sm1 C24 107.09(13) . . ?
N1 Sm1 C25 135.01(13) . . ?
N2 Sm1 C25 108.58(15) . . ?
N4 Sm1 C25 107.60(13) . . ?
C12 Sm1 C25 127.73(13) . . ?
C11 Sm1 C25 134.64(13) . . ?
C23 Sm1 C25 48.91(13) . . ?
C22 Sm1 C25 48.84(13) . . ?
c7 Sm1 C25 29.78(13) . . ?
C13 Sm1 C25 98.01(13) . . ?
C24 Sm1 C25 29.26(14) . . ?
N1 Sm1 C15 116.06(14) . . ?
N2 Sm1 C15 126.32(14) . . ?
N4 Sm1 C15 72.88(14) . . ?
C12 Sm1 C15 48.75(13) . . ?
C11 Sm1 C15 29.49(13) . . ?
C23 Sm1 C15 151.81(14) . . ?
C22 Sm1 C15 126.18(14) . . ?
c7 Sm1 C15 102.88(14) . . ?
C13 Sm1 C15 48.86(13) . . ?
C24 Sm1 C15 133.86(14) . . ?
C25 Sm1 C15 106.84(14) . . ?
c21 N1 C1 119.5(5) . . ?
c21 N1 Sm1 95.5(3) . . ?
C1 N1 Sm1 144.5(4) . . ?
c21 N2 C6 118.8(5) . . ?
c21 N2 Sm1 94.8(3) . . ?
C6 N2 Sm1 145.5(4) . . ?
c21 N3 C3 119.5(6) . . ?
c21 N3 C4 120.6(6) . . ?
C3 N3 C4 118.9(6) . . ?
C9 N4 Sm1 166.6(4) . . ?
C2 C1 N1 116.8(7) . . ?
C3 C2 C1 122.9(8) . . ?
C2 C3 N3 116.9(7) . . ?
N3 C4 C5 111.4(6) . . ?
C6 C5 C4 108.6(6) . . ?
N2 C6 C5 113.1(6) . . ?
N2 c21 N1 114.5(4) . . ?
N2 c21 N3 122.1(5) . . ?
N1 c21 N3 123.4(5) . . ?
N2 c21 Sm1 57.8(3) . . ?
N1 c21 Sm1 56.8(2) . . ?
N3 c21 Sm1 176.6(4) . . ?
N4 C9 C8 177.5(6) . . ?
C12 C11 C15 108.3(4) . . ?
C12 C11 C16 125.3(5) . . ?
C15 C11 C16 126.3(5) . . ?
C12 C11 Sm1 74.9(2) . . ?
C15 C11 Sm1 76.7(2) . . ?
C16 C11 Sm1 117.2(3) . . ?
C11 C12 C13 108.4(4) . . ?
C11 C12 C17 125.4(5) . . ?
C13 C12 C17 126.0(5) . . ?
C11 C12 Sm1 75.5(2) . . ?
C13 C12 Sm1 76.0(2) . . ?
C17 C12 Sm1 119.2(3) . . ?
C12 C13 C14 107.3(4) . . ?
C12 C13 C18 126.2(4) . . ?
C14 C13 C18 126.5(4) . . ?
C12 C13 Sm1 74.3(2) . . ?
C14 C13 Sm1 76.1(2) . . ?
C18 C13 Sm1 116.5(3) . . ?
C15 C14 C13 108.3(4) . . ?
C15 C14 C19 124.7(4) . . ?
C13 C14 C19 125.8(4) . . ?
C15 C14 Sm1 75.3(3) . . ?
C13 C14 Sm1 74.3(2) . . ?
C19 C14 Sm1 126.0(3) . . ?
C11 C15 C14 107.7(4) . . ?
C11 C15 C20 128.3(4) . . ?
C14 C15 C20 123.7(4) . . ?
C11 C15 Sm1 73.9(2) . . ?
C14 C15 Sm1 75.3(2) . . ?
C20 C15 Sm1 121.4(3) . . ?
C22 c7 C25 107.7(4) . . ?
C22 c7 C26 127.1(5) . . ?
C25 c7 C26 125.1(5) . . ?
C22 c7 Sm1 75.1(2) . . ?
C25 c7 Sm1 75.6(2) . . ?
C26 c7 Sm1 118.9(3) . . ?
C23 C22 c7 108.5(4) . . ?
C23 C22 C27 124.8(5) . . ?
c7 C22 C27 126.3(5) . . ?
C23 C22 Sm1 75.1(2) . . ?
c7 C22 Sm1 75.3(2) . . ?
C27 C22 Sm1 121.3(3) . . ?
C22 C23 C24 107.4(4) . . ?
C22 C23 C28 126.2(4) . . ?
C24 C23 C28 126.3(5) . . ?
C22 C23 Sm1 75.3(2) . . ?
C24 C23 Sm1 75.9(2) . . ?
C28 C23 Sm1 117.6(3) . . ?
C25 C24 C23 108.9(4) . . ?
C25 C24 C29 124.4(4) . . ?
C23 C24 C29 126.5(5) . . ?
C25 C24 Sm1 75.4(2) . . ?
C23 C24 Sm1 74.5(2) . . ?
C29 C24 Sm1 120.5(3) . . ?
C24 C25 c7 107.5(4) . . ?
C24 C25 C30 124.7(4) . . ?
c7 C25 C30 126.4(5) . . ?
C24 C25 Sm1 75.3(3) . . ?
c7 C25 Sm1 74.6(2) . . ?
C30 C25 Sm1 126.5(3) . . ?
C32 C31 C33 121.3(8) . 3_656 ?
C31 C32 C33 119.3(8) . . ?
C31 C33 C32 119.5(8) 3_656 . ?

loop_
_geom_bond_atom_site_label_1
_geom_bond_atom_site_label_2
_geom_bond_distance
_geom_bond_site_symmetry_2
_geom_bond_publ_flag
Sm1 N1 2.404(4) . ?
Sm1 N2 2.427(4) . ?
Sm1 N4 2.592(4) . ?
Sm1 C12 2.749(4) . ?
Sm1 C11 2.756(4) . ?
Sm1 C23 2.764(4) . ?
Sm1 C22 2.767(4) . ?
Sm1 c7 2.770(4) . ?
Sm1 C13 2.771(5) . ?
Sm1 C24 2.783(4) . ?
Sm1 C25 2.784(4) . ?
Sm1 C15 2.792(4) . ?
N1 c21 1.334(7) . ?
N1 C1 1.453(7) . ?
N2 c21 1.323(7) . ?
N2 C6 1.457(7) . ?
N3 c21 1.385(6) . ?
N3 C3 1.432(10) . ?
N3 C4 1.459(9) . ?
N4 C9 1.136(6) . ?
C1 C2 1.421(10) . ?
C2 C3 1.396(12) . ?
C4 C5 1.492(12) . ?
C5 C6 1.480(9) . ?
C8 C9 1.481(7) . ?
C11 C12 1.410(6) . ?
C11 C15 1.412(6) . ?
C11 C16 1.501(6) . ?
C12 C13 1.416(6) . ?
C12 C17 1.512(6) . ?
C13 C14 1.420(6) . ?
C13 C18 1.507(6) . ?
C14 C15 1.417(6) . ?
C14 C19 1.512(6) . ?
C15 C20 1.504(6) . ?
c7 C22 1.415(7) . ?
c7 C25 1.427(6) . ?
c7 C26 1.506(7) . ?
C22 C23 1.412(6) . ?
C22 C27 1.515(6) . ?
C23 C24 1.417(6) . ?
C23 C28 1.515(6) . ?
C24 C25 1.406(7) . ?
C24 C29 1.514(7) . ?
C25 C30 1.504(6) . ?
C31 C32 1.329(11) . ?
C31 C33 1.358(11) 3_656 ?
C32 C33 1.378(10) . ?
C33 C31 1.358(11) 3_656 ?
